data_7247974
loop_
_publ_author_name
'Amani, Vahid'
'Esmaeili, Maryam'
'Norouzi, Fataneh'
'Khavasi, Hamid Reza'

_publ_section_title
;
 A strategy for obtaining isostructurality despite structural diversity in
 coordination compounds
;
_journal_issue 4
_journal_name_full CrystEngComm
_journal_page_first 543
_journal_page_last 556
_journal_paper_doi 10.1039/D3CE01106B
_journal_volume 26
_journal_year 2024
_chemical_formula_sum 'C24 H18 Br2 Cl2 Hg N4 O2'
_chemical_formula_weight 825.71
_space_group_IT_number 15
_space_group_name_Hall '-C 2yc'
_space_group_name_H-M_alt 'C 1 2/c 1'
_symmetry_cell_setting monoclinic
_symmetry_space_group_name_H-M 'C 1 2/c 1'
_atom_sites_solution_hydrogens geom
_atom_sites_solution_primary direct
_atom_sites_solution_secondary difmap
_audit_creation_method SHELXL-97
_audit_update_record
;
2014-07-28 deposited with the CCDC.	2024-01-03 downloaded from the CCDC.
;
_cell_angle_alpha 90.00
_cell_angle_beta 123.819(7)
_cell_angle_gamma 90.00
_cell_formula_units_Z 4
_cell_length_a 22.680(2)
_cell_length_b 4.9699(3)
_cell_length_c 27.573(3)
_cell_measurement_reflns_used 2817
_cell_measurement_temperature 298(2)
_cell_measurement_theta_max 27.00
_cell_measurement_theta_min 1.78
_cell_volume 2582.1(4)
_computing_cell_refinement 'X-Area 1.31 (Stoe & Cie GmbH, 2005)'
_computing_data_collection 'X-Area 1.31 (Stoe & Cie GmbH, 2005)'
_computing_data_reduction 'X-Area 1.31 (Stoe & Cie GmbH, 2005)'
_computing_molecular_graphics 'ORTEP-3 for Windows (Farrugia, 1997)'
_computing_publication_material 'WinGX (Farrugia, 1999)'
_computing_structure_refinement 'SHELXL-97 (Sheldrick, 1997)'
_computing_structure_solution 'SHELXS-97 (Sheldrick, 1990)'
_diffrn_ambient_temperature 298(2)
_diffrn_detector_area_resol_mean '0.15 mm'
_diffrn_measured_fraction_theta_full 0.997
_diffrn_measured_fraction_theta_max 0.997
_diffrn_measurement_device_type 'STOE IPDS II'
_diffrn_measurement_method 'rotation method'
_diffrn_radiation_monochromator graphite
_diffrn_radiation_source 'fine-focus sealed tube'
_diffrn_radiation_type MoK\a
_diffrn_radiation_wavelength 0.71073
_diffrn_reflns_av_R_equivalents 0.0895
_diffrn_reflns_av_sigmaI/netI 0.1002
_diffrn_reflns_limit_h_max 28
_diffrn_reflns_limit_h_min -28
_diffrn_reflns_limit_k_max 6
_diffrn_reflns_limit_k_min -6
_diffrn_reflns_limit_l_max 35
_diffrn_reflns_limit_l_min -34
_diffrn_reflns_number 7779
_diffrn_reflns_theta_full 27.00
_diffrn_reflns_theta_max 27.00
_diffrn_reflns_theta_min 1.78
_diffrn_standards_number 0
_exptl_absorpt_coefficient_mu 9.293
_exptl_absorpt_correction_T_max 0.2981
_exptl_absorpt_correction_T_min 0.2150
_exptl_absorpt_correction_type numerical
_exptl_absorpt_process_details 'shape of crystal determined optically'
_exptl_crystal_colour Colorless
_exptl_crystal_density_diffrn 2.124
_exptl_crystal_density_method 'not measured'
_exptl_crystal_description Prism
_exptl_crystal_F_000 1560
_exptl_crystal_size_max 0.28
_exptl_crystal_size_mid 0.15
_exptl_crystal_size_min 0.14
_refine_diff_density_max 1.250
_refine_diff_density_min -1.251
_refine_diff_density_rms 0.346
_refine_ls_extinction_method none
_refine_ls_goodness_of_fit_ref 1.004
_refine_ls_hydrogen_treatment constr
_refine_ls_matrix_type full
_refine_ls_number_parameters 159
_refine_ls_number_reflns 2817
_refine_ls_number_restraints 0
_refine_ls_restrained_S_all 1.004
_refine_ls_R_factor_all 0.0956
_refine_ls_R_factor_gt 0.0763
_refine_ls_shift/su_max 0.004
_refine_ls_shift/su_mean 0.000
_refine_ls_structure_factor_coef Fsqd
_refine_ls_weighting_details 'calc w=1/[\s^2^(Fo^2^)+(0.0966P)^2^+0.0000P] where P=(Fo^2^+2Fc^2^)/3'
_refine_ls_weighting_scheme calc
_refine_ls_wR_factor_gt 0.1102
_refine_ls_wR_factor_ref 0.1248
_reflns_number_gt 2162
_reflns_number_total 2817
_reflns_threshold_expression >2sigma(I)
_cod_data_source_file d3ce01106b2.cif
_cod_data_source_block d:\determination\solution\801\kh801
_cod_depositor_comments
;
The following automatic conversions were performed:

data item '_symmetry_cell_setting' value 'Monoclinic' was changed to
'monoclinic' in accordance with the
/home/data/users/saulius/crontab/automatic-downloads/rss-feeds/RSC/lib/dictionaries/cif_core.dic
dictionary named 'cif_core.dic' version 2.4.2 last updated on
2011-04-26.

Automatic conversion script
Id: cif_fix_values 8170 2020-07-09 18:12:32Z antanas 

 Adding full bibliography for 7247973--7247983.cif.
;
_cod_original_sg_symbol_H-M C2/c
_cod_original_formula_sum 'C24 H18 Br2 Cl2 Hg1 N4 O2'
_cod_database_code 7247974

loop_
_symmetry_equiv_pos_as_xyz
'x, y, z'
'-x, y, -z+1/2'
'x+1/2, y+1/2, z'
'-x+1/2, y+1/2, -z+1/2'
'-x, -y, -z'
'x, -y, z-1/2'
'-x+1/2, -y+1/2, -z'
'x+1/2, -y+1/2, z-1/2'

loop_
_atom_site_label
_atom_site_type_symbol
_atom_site_fract_x
_atom_site_fract_y
_atom_site_fract_z
_atom_site_U_iso_or_equiv
_atom_site_adp_type
_atom_site_occupancy
_atom_site_symmetry_multiplicity
_atom_site_calc_flag
_atom_site_refinement_flags
_atom_site_disorder_assembly
_atom_site_disorder_group
C1 C -0.0958(7) 0.422(2) 0.1310(5) 0.045(3) Uani 1 1 d . . .
H1 H -0.0693 0.3222 0.1210 0.054 Uiso 1 1 calc R . .
C2 C -0.1341(8) 0.488(3) 0.1920(6) 0.052(3) Uani 1 1 d . . .
H2 H -0.1327 0.4432 0.2254 0.063 Uiso 1 1 calc R . .
C3 C -0.1806(9) 0.681(3) 0.1561(7) 0.061(4) Uani 1 1 d . . .
H3 H -0.2110 0.7626 0.1643 0.073 Uiso 1 1 calc R . .
C4 C -0.1818(7) 0.757(3) 0.1062(6) 0.050(3) Uani 1 1 d . . .
H4 H -0.2112 0.8937 0.0816 0.060 Uiso 1 1 calc R . .
C5 C -0.1375(6) 0.618(2) 0.0951(5) 0.040(2) Uani 1 1 d . . .
C6 C -0.1375(7) 0.698(2) 0.0425(5) 0.044(3) Uani 1 1 d . . .
C7 C -0.1203(8) 0.532(2) -0.0325(6) 0.046(3) Uani 1 1 d . . .
C8 C -0.1605(7) 0.370(2) -0.0820(5) 0.043(3) Uani 1 1 d . . .
H8 H -0.1925 0.2451 -0.0842 0.051 Uiso 1 1 calc R . .
C9 C -0.1516(8) 0.398(3) -0.1268(6) 0.049(3) Uani 1 1 d . . .
C10 C -0.1069(10) 0.579(3) -0.1270(8) 0.062(4) Uani 1 1 d . . .
H10 H -0.1029 0.5929 -0.1587 0.075 Uiso 1 1 calc R . .
C11 C -0.0679(11) 0.740(4) -0.0788(8) 0.081(5) Uani 1 1 d . . .
H11 H -0.0363 0.8635 -0.0776 0.097 Uiso 1 1 calc R . .
C12 C -0.0747(9) 0.720(3) -0.0306(7) 0.063(4) Uani 1 1 d . . .
H12 H -0.0488 0.8329 0.0015 0.076 Uiso 1 1 calc R . .
N1 N -0.0902(6) 0.360(2) 0.1814(4) 0.046(2) Uani 1 1 d . . .
N2 N -0.1282(7) 0.4994(18) 0.0144(5) 0.048(2) Uani 1 1 d . . .
H2B H -0.1270 0.3377 0.0260 0.057 Uiso 1 1 calc R . .
O1 O -0.1468(7) 0.9308(18) 0.0253(5) 0.063(3) Uani 1 1 d . . .
Hg1 Hg 0.0000 0.03185(13) 0.2500 0.0415(3) Uani 1 2 d S . .
Br1 Br -0.20753(8) 0.1842(4) -0.19515(6) 0.0658(5) Uani 1 1 d . . .
Cl1 Cl 0.0402(2) -0.0707(8) 0.19006(15) 0.0577(8) Uani 1 1 d . . .

loop_
_atom_site_aniso_label
_atom_site_aniso_U_11
_atom_site_aniso_U_22
_atom_site_aniso_U_33
_atom_site_aniso_U_23
_atom_site_aniso_U_13
_atom_site_aniso_U_12
C1 0.053(7) 0.044(6) 0.041(6) -0.008(5) 0.028(6) -0.003(5)
C2 0.055(8) 0.059(8) 0.044(6) 0.003(6) 0.028(6) 0.006(6)
C3 0.064(9) 0.065(9) 0.059(8) -0.007(7) 0.037(8) 0.009(7)
C4 0.042(7) 0.042(6) 0.045(6) 0.008(6) 0.011(5) 0.003(6)
C5 0.037(6) 0.032(5) 0.036(5) -0.004(4) 0.011(5) -0.003(5)
C6 0.052(7) 0.025(5) 0.040(6) -0.001(4) 0.016(5) -0.005(5)
C7 0.058(8) 0.035(5) 0.045(6) 0.006(5) 0.030(6) 0.005(5)
C8 0.050(7) 0.038(5) 0.045(6) 0.006(5) 0.030(6) 0.004(5)
C9 0.053(8) 0.046(6) 0.049(7) 0.000(5) 0.028(6) 0.004(6)
C10 0.077(11) 0.053(8) 0.070(9) 0.015(7) 0.049(9) 0.001(7)
C11 0.109(15) 0.064(9) 0.089(12) -0.002(10) 0.067(12) -0.030(10)
C12 0.080(11) 0.050(7) 0.058(8) -0.009(6) 0.038(8) -0.022(7)
N1 0.049(6) 0.041(5) 0.040(5) 0.006(4) 0.021(5) -0.002(5)
N2 0.070(7) 0.025(4) 0.044(5) 0.010(4) 0.030(5) 0.006(4)
O1 0.104(9) 0.029(4) 0.058(6) 0.005(4) 0.046(6) 0.003(5)
Hg1 0.0411(4) 0.0483(4) 0.0326(3) 0.000 0.0189(3) 0.000
Br1 0.0629(9) 0.0888(11) 0.0442(7) -0.0061(7) 0.0287(7) -0.0022(8)
Cl1 0.066(2) 0.066(2) 0.0516(17) 0.0036(15) 0.0388(17) 0.0076(16)

loop_
_atom_type_symbol
_atom_type_description
_atom_type_scat_dispersion_real
_atom_type_scat_dispersion_imag
_atom_type_scat_source
C C 0.0033 0.0016 'International Tables Vol C Tables 4.2.6.8 and 6.1.1.4'
H H 0.0000 0.0000 'International Tables Vol C Tables 4.2.6.8 and 6.1.1.4'
N N 0.0061 0.0033 'International Tables Vol C Tables 4.2.6.8 and 6.1.1.4'
O O 0.0106 0.0060 'International Tables Vol C Tables 4.2.6.8 and 6.1.1.4'
Hg Hg -2.3894 9.2266 'International Tables Vol C Tables 4.2.6.8 and 6.1.1.4'
Br Br -0.2901 2.4595 'International Tables Vol C Tables 4.2.6.8 and 6.1.1.4'
Cl Cl 0.1484 0.1585 'International Tables Vol C Tables 4.2.6.8 and 6.1.1.4'

loop_
_geom_angle_atom_site_label_1
_geom_angle_atom_site_label_2
_geom_angle_atom_site_label_3
_geom_angle
_geom_angle_site_symmetry_1
_geom_angle_site_symmetry_3
_geom_angle_publ_flag
C5 C1 N1 123.2(11) . . ?
C5 C1 H1 118.4 . . ?
N1 C1 H1 118.4 . . ?
N1 C2 C3 122.9(12) . . ?
N1 C2 H2 118.5 . . ?
C3 C2 H2 118.5 . . ?
C2 C3 C4 118.9(12) . . ?
C2 C3 H3 120.5 . . ?
C4 C3 H3 120.5 . . ?
C5 C4 C3 117.3(12) . . ?
C5 C4 H4 121.3 . . ?
C3 C4 H4 121.3 . . ?
C1 C5 C4 120.1(11) . . ?
C1 C5 C6 122.0(11) . . ?
C4 C5 C6 117.9(11) . . ?
O1 C6 N2 121.5(11) . . ?
O1 C6 C5 122.2(11) . . ?
N2 C6 C5 116.3(9) . . ?
C12 C7 C8 119.9(12) . . ?
C12 C7 N2 121.4(12) . . ?
C8 C7 N2 118.7(11) . . ?
C9 C8 C7 118.5(12) . . ?
C9 C8 H8 120.7 . . ?
C7 C8 H8 120.7 . . ?
C10 C9 C8 123.9(14) . . ?
C10 C9 Br1 117.0(11) . . ?
C8 C9 Br1 119.0(10) . . ?
C9 C10 C11 117.7(14) . . ?
C9 C10 H10 121.1 . . ?
C11 C10 H10 121.1 . . ?
C10 C11 C12 121.1(14) . . ?
C10 C11 H11 119.4 . . ?
C12 C11 H11 119.4 . . ?
C7 C12 C11 118.8(14) . . ?
C7 C12 H12 120.6 . . ?
C11 C12 H12 120.6 . . ?
C2 N1 C1 117.2(11) . . ?
C2 N1 Hg1 122.9(8) . . ?
C1 N1 Hg1 119.9(8) . . ?
C6 N2 C7 125.7(9) . . ?
C6 N2 H2B 117.1 . . ?
C7 N2 H2B 117.1 . . ?
Cl1 Hg1 Cl1 154.89(19) . 2 ?
Cl1 Hg1 N1 101.6(3) . 2 ?
Cl1 Hg1 N1 94.9(3) 2 2 ?
Cl1 Hg1 N1 94.9(3) . . ?
Cl1 Hg1 N1 101.6(3) 2 . ?
N1 Hg1 N1 97.5(5) 2 . ?

loop_
_geom_bond_atom_site_label_1
_geom_bond_atom_site_label_2
_geom_bond_distance
_geom_bond_site_symmetry_2
_geom_bond_publ_flag
C1 C5 1.334(19) . ?
C1 N1 1.357(15) . ?
C1 H1 0.9300 . ?
C2 N1 1.345(18) . ?
C2 C3 1.36(2) . ?
C2 H2 0.9300 . ?
C3 C4 1.411(19) . ?
C3 H3 0.9300 . ?
C4 C5 1.387(18) . ?
C4 H4 0.9300 . ?
C5 C6 1.506(17) . ?
C6 O1 1.221(15) . ?
C6 N2 1.343(15) . ?
C7 C12 1.372(19) . ?
C7 C8 1.399(19) . ?
C7 N2 1.411(16) . ?
C8 C9 1.367(17) . ?
C8 H8 0.9300 . ?
C9 C10 1.35(2) . ?
C9 Br1 1.905(14) . ?
C10 C11 1.37(2) . ?
C10 H10 0.9300 . ?
C11 C12 1.42(2) . ?
C11 H11 0.9300 . ?
C12 H12 0.9300 . ?
N1 Hg1 2.474(11) . ?
N2 H2B 0.8600 . ?
Hg1 Cl1 2.345(3) . ?
Hg1 Cl1 2.345(3) 2 ?
Hg1 N1 2.474(11) 2 ?

loop_
_geom_torsion_atom_site_label_1
_geom_torsion_atom_site_label_2
_geom_torsion_atom_site_label_3
_geom_torsion_atom_site_label_4
_geom_torsion
_geom_torsion_site_symmetry_1
_geom_torsion_site_symmetry_2
_geom_torsion_site_symmetry_3
_geom_torsion_site_symmetry_4
_geom_torsion_publ_flag
N1 C2 C3 C4 -2(2) . . . . ?
C2 C3 C4 C5 3(2) . . . . ?
N1 C1 C5 C4 -5(2) . . . . ?
N1 C1 C5 C6 174.2(11) . . . . ?
C3 C4 C5 C1 0.0(19) . . . . ?
C3 C4 C5 C6 -179.1(12) . . . . ?
C1 C5 C6 O1 -145.9(15) . . . . ?
C4 C5 C6 O1 33.3(19) . . . . ?
C1 C5 C6 N2 35.5(18) . . . . ?
C4 C5 C6 N2 -145.3(13) . . . . ?
C12 C7 C8 C9 2(2) . . . . ?
N2 C7 C8 C9 -178.6(12) . . . . ?
C7 C8 C9 C10 -1(2) . . . . ?
C7 C8 C9 Br1 -178.5(10) . . . . ?
C8 C9 C10 C11 1(3) . . . . ?
Br1 C9 C10 C11 178.1(14) . . . . ?
C9 C10 C11 C12 -1(3) . . . . ?
C8 C7 C12 C11 -2(2) . . . . ?
N2 C7 C12 C11 178.5(15) . . . . ?
C10 C11 C12 C7 1(3) . . . . ?
C3 C2 N1 C1 -3(2) . . . . ?
C3 C2 N1 Hg1 175.6(12) . . . . ?
C5 C1 N1 C2 6(2) . . . . ?
C5 C1 N1 Hg1 -172.3(10) . . . . ?
O1 C6 N2 C7 7(2) . . . . ?
C5 C6 N2 C7 -174.2(12) . . . . ?
C12 C7 N2 C6 47(2) . . . . ?
C8 C7 N2 C6 -132.5(14) . . . . ?
C2 N1 Hg1 Cl1 178.1(11) . . . . ?
C1 N1 Hg1 Cl1 -3.3(9) . . . . ?
C2 N1 Hg1 Cl1 17.1(11) . . . 2 ?
C1 N1 Hg1 Cl1 -164.3(9) . . . 2 ?
C2 N1 Hg1 N1 -79.4(11) . . . 2 ?
C1 N1 Hg1 N1 99.1(10) . . . 2 ?
